data_1570483
loop_
_publ_author_name
'Dissanayake, Deepamali'
'Draper, Alysia'
'Liu, Zhizhou'
'Jaunnoo, Neelofur'
'Haven, Joris J.'
'Forsyth, Craig'
'McKay, Alasdair I.'
'Junkers, Tanja'
'Vidovi&#x107;, Dragoslav'

_publ_section_title
;
 Lewis acid catalysed polymerisation of cyclopentenone.
;
_journal_issue 2
_journal_name_full 'Chemical science'
_journal_page_first 639
_journal_page_last 643
_journal_paper_doi 10.1039/d3sc05186b
_journal_volume 15
_journal_year 2024
_chemical_formula_moiety 'C19 H17 Al F6 N2 O6 S2'
_chemical_formula_sum 'C19 H17 Al F6 N2 O6 S2'
_chemical_formula_weight 574.45
_space_group_crystal_system monoclinic
_space_group_IT_number 15
_space_group_name_Hall '-C 2yc'
_space_group_name_H-M_alt 'C 1 2/c 1'
_atom_sites_solution_hydrogens geom
_atom_sites_solution_primary direct
_audit_creation_method SHELXL-2018/3
_audit_update_record
;
2022-05-29 deposited with the CCDC.	2023-12-01 downloaded from the CCDC.
;
_cell_angle_alpha 90
_cell_angle_beta 118.364(2)
_cell_angle_gamma 90
_cell_formula_units_Z 4
_cell_length_a 20.7709(3)
_cell_length_b 10.35930(10)
_cell_length_c 13.0575(2)
_cell_measurement_reflns_used 10279
_cell_measurement_temperature 273(2)
_cell_measurement_theta_max 77.2350
_cell_measurement_theta_min 4.8840
_cell_volume 2472.31(7)
_computing_cell_refinement 'CrysAlisPro 1.171.40.49a (Rigaku OD, 2019)'
_computing_data_collection 'CrysAlisPro 1.171.40.49a (Rigaku OD, 2019)'
_computing_data_reduction 'CrysAlisPro 1.171.40.49a (Rigaku OD, 2019)'
_computing_structure_refinement 'SHELXL-2018/3 (Sheldrick, 2018)'
_computing_structure_solution 'Shelxs-2018/3 (sheldrick, 2018)'
_diffrn_ambient_temperature 273(2)
_diffrn_detector_area_resol_mean 10.0000
_diffrn_measured_fraction_theta_full 1.000
_diffrn_measured_fraction_theta_max 0.988
_diffrn_measurement_device_type 'XtaLAB Synergy, Dualflex, HyPix'
_diffrn_measurement_method '\w scans'
_diffrn_radiation_type CuK\a
_diffrn_radiation_wavelength 1.54178
_diffrn_reflns_av_R_equivalents 0.0657
_diffrn_reflns_av_unetI/netI 0.0378
_diffrn_reflns_Laue_measured_fraction_full 1.000
_diffrn_reflns_Laue_measured_fraction_max 0.988
_diffrn_reflns_limit_h_max 26
_diffrn_reflns_limit_h_min -23
_diffrn_reflns_limit_k_max 13
_diffrn_reflns_limit_k_min -11
_diffrn_reflns_limit_l_max 16
_diffrn_reflns_limit_l_min -16
_diffrn_reflns_number 16389
_diffrn_reflns_point_group_measured_fraction_full 1.000
_diffrn_reflns_point_group_measured_fraction_max 0.988
_diffrn_reflns_theta_full 67.679
_diffrn_reflns_theta_max 77.580
_diffrn_reflns_theta_min 4.839
_diffrn_source 'micro-focus sealed X-ray tube'
_exptl_absorpt_coefficient_mu 3.080
_exptl_absorpt_correction_T_max 1.00000
_exptl_absorpt_correction_T_min 0.67231
_exptl_absorpt_correction_type multi-scan
_exptl_absorpt_process_details
;
CrysAlisPro 1.171.40.49a (Rigaku Oxford Diffraction, 2019)
Empirical absorption correction using spherical harmonics,
 implemented in SCALE3 ABSPACK scaling algorithm.
;
_exptl_crystal_colour colourless
_exptl_crystal_density_diffrn 1.543
_exptl_crystal_description prism
_exptl_crystal_F_000 1168
_exptl_crystal_size_max 0.25
_exptl_crystal_size_mid 0.20
_exptl_crystal_size_min 0.15
_refine_diff_density_max 0.287
_refine_diff_density_min -0.344
_refine_diff_density_rms 0.048
_refine_ls_extinction_coef 0.00096(15)
_refine_ls_extinction_expression Fc^*^=kFc[1+0.001xFc^2^\l^3^/sin(2\q)]^-1/4^
_refine_ls_extinction_method 'SHELXL-2018/3 (Sheldrick 2018)'
_refine_ls_goodness_of_fit_ref 1.090
_refine_ls_hydrogen_treatment constr
_refine_ls_matrix_type full
_refine_ls_number_parameters 239
_refine_ls_number_reflns 2606
_refine_ls_number_restraints 66
_refine_ls_restrained_S_all 1.094
_refine_ls_R_factor_all 0.0449
_refine_ls_R_factor_gt 0.0416
_refine_ls_shift/su_max 0.001
_refine_ls_shift/su_mean 0.000
_refine_ls_structure_factor_coef Fsqd
_refine_ls_weighting_details 'w=1/[\s^2^(Fo^2^)+(0.0687P)^2^+1.1516P] where P=(Fo^2^+2Fc^2^)/3'
_refine_ls_weighting_scheme calc
_refine_ls_wR_factor_gt 0.1200
_refine_ls_wR_factor_ref 0.1235
_reflns_Friedel_coverage 0.000
_reflns_number_gt 2378
_reflns_number_total 2606
_reflns_threshold_expression 'I > 2\s(I)'
_cod_data_source_file d3sc05186b2.cif
_cod_data_source_block MX44_19A
_cod_depositor_comments 'Adding full bibliography for 1570482--1570484.cif.'
_cod_original_sg_symbol_H-M 'C 2/c'
_cod_database_code 1570483
_shelx_shelxl_version_number 2018/3
_shelx_space_group_comment
;
The symmetry employed for this shelxl refinement is uniquely defined
by the following loop, which should always be used as a source of
symmetry information in preference to the above space-group names.
They are only intended as comments.
;

loop_
_space_group_symop_operation_xyz
'x, y, z'
'-x, y, -z+1/2'
'x+1/2, y+1/2, z'
'-x+1/2, y+1/2, -z+1/2'
'-x, -y, -z'
'x, -y, z-1/2'
'-x+1/2, -y+1/2, -z'
'x+1/2, -y+1/2, z-1/2'

loop_
_atom_site_label
_atom_site_type_symbol
_atom_site_fract_x
_atom_site_fract_y
_atom_site_fract_z
_atom_site_U_iso_or_equiv
_atom_site_adp_type
_atom_site_occupancy
_atom_site_site_symmetry_order
_atom_site_calc_flag
_atom_site_refinement_flags_posn
_atom_site_refinement_flags_adp
_atom_site_refinement_flags_occupancy
_atom_site_disorder_assembly
_atom_site_disorder_group
S1 S 0.00451(3) 0.18946(6) 0.05070(5) 0.0418(2) Uani 0.817(3) 1 d . . P A 1
S1' S -0.0148(2) 0.2390(5) 0.0782(3) 0.0622(13) Uani 0.183(3) 1 d . . P A 2
Al1 Al 0.000000 0.02060(6) 0.250000 0.0357(2) Uani 1 2 d S T P . .
F1 F 0.1148(3) 0.3127(5) 0.2149(4) 0.1381(15) Uani 0.817(3) 1 d D U P A 1
F2 F 0.0695(3) 0.3965(4) 0.0434(3) 0.1181(11) Uani 0.817(3) 1 d D U P A 1
F3 F 0.0123(2) 0.4114(2) 0.1443(3) 0.1360(12) Uani 0.817(3) 1 d D . P A 1
F1' F 0.1050(14) 0.2817(19) 0.2343(13) 0.140(6) Uani 0.183(3) 1 d D U P A 2
F2' F 0.0757(13) 0.4142(14) 0.0940(14) 0.121(5) Uani 0.183(3) 1 d D U P A 2
F3' F 0.1086(7) 0.2173(14) 0.0789(13) 0.142(6) Uani 0.183(3) 1 d D . P A 2
O1 O -0.0024(4) 0.1265(6) 0.1468(7) 0.0629(14) Uani 0.817(3) 1 d . U P A 1
O2 O -0.0639(2) 0.2321(5) -0.0413(5) 0.0709(10) Uani 0.817(3) 1 d . U P A 1
O3 O 0.05208(13) 0.1164(2) 0.0252(2) 0.0737(6) Uani 0.817(3) 1 d . . P A 1
O1' O -0.0070(17) 0.149(2) 0.145(3) 0.038(3) Uani 0.183(3) 1 d . U P A 2
O2' O -0.0466(10) 0.208(2) -0.0433(18) 0.067(4) Uani 0.183(3) 1 d . U P A 2
O3' O -0.0438(7) 0.3290(14) 0.1272(11) 0.102(4) Uani 0.183(3) 1 d . . P A 2
N1 N -0.07753(7) -0.09019(13) 0.19909(11) 0.0402(3) Uani 1 1 d . . . . .
C1 C -0.06819(10) -0.21875(17) 0.20476(15) 0.0457(4) Uani 1 1 d . . . . .
C2 C 0.000000 -0.2761(2) 0.250000 0.0495(6) Uani 1 2 d S T P . .
H2 H 0.000001 -0.365923 0.250001 0.059 Uiso 1 2 calc R U P . .
C3 C -0.13440(13) -0.3047(2) 0.1590(2) 0.0692(6) Uani 1 1 d . . . . .
H3A H -0.155259 -0.301457 0.210666 0.104 Uiso 1 1 calc R U . . .
H3B H -0.120350 -0.391772 0.154027 0.104 Uiso 1 1 calc R U . . .
H3C H -0.169867 -0.275646 0.083108 0.104 Uiso 1 1 calc R U . . .
C4 C -0.14979(9) -0.03530(17) 0.15356(16) 0.0462(4) Uani 1 1 d . . . . .
C5 C -0.18306(12) -0.0298(3) 0.2231(2) 0.0711(6) Uani 1 1 d . . . . .
H5 H -0.160582 -0.065651 0.297326 0.085 Uiso 1 1 calc R U . . .
C6 C -0.25080(14) 0.0303(3) 0.1803(3) 0.0951(10) Uani 1 1 d . . . . .
H6 H -0.274010 0.034086 0.226067 0.114 Uiso 1 1 calc R U . . .
C7 C -0.28371(12) 0.0839(3) 0.0712(3) 0.0936(10) Uani 1 1 d . . . . .
H7 H -0.328961 0.124144 0.043466 0.112 Uiso 1 1 calc R U . . .
C8 C -0.25004(13) 0.0783(3) 0.0032(3) 0.0842(8) Uani 1 1 d . . . . .
H8 H -0.272506 0.115023 -0.070666 0.101 Uiso 1 1 calc R U . . .
C9 C -0.18247(11) 0.0181(2) 0.0437(2) 0.0616(5) Uani 1 1 d . . . . .
H9 H -0.159671 0.013870 -0.002690 0.074 Uiso 1 1 calc R U . . .
C10 C 0.0539(3) 0.3361(4) 0.1186(4) 0.0847(13) Uani 0.817(3) 1 d D U P A 1
C10' C 0.0739(13) 0.2913(15) 0.1186(16) 0.090(6) Uani 0.183(3) 1 d D U P A 2

loop_
_atom_site_aniso_label
_atom_site_aniso_U_11
_atom_site_aniso_U_22
_atom_site_aniso_U_33
_atom_site_aniso_U_23
_atom_site_aniso_U_13
_atom_site_aniso_U_12
S1 0.0492(3) 0.0402(3) 0.0399(3) 0.0004(2) 0.0242(2) -0.0011(2)
S1' 0.0591(16) 0.077(3) 0.0442(15) 0.0135(16) 0.0195(13) -0.0060(17)
Al1 0.0365(3) 0.0351(4) 0.0382(3) 0.000 0.0200(3) 0.000
F1 0.119(2) 0.127(3) 0.101(2) -0.0050(19) -0.0025(17) -0.075(2)
F2 0.164(3) 0.0894(17) 0.119(3) 0.0090(17) 0.082(3) -0.0533(17)
F3 0.234(4) 0.0551(12) 0.148(2) -0.0303(13) 0.114(3) -0.0110(17)
F1' 0.120(8) 0.115(8) 0.108(8) 0.005(6) -0.008(6) -0.081(6)
F2' 0.150(7) 0.097(7) 0.114(9) 0.009(7) 0.062(8) -0.061(6)
F3' 0.113(9) 0.190(14) 0.168(12) 0.067(11) 0.105(9) 0.051(9)
O1 0.079(2) 0.054(3) 0.0572(15) 0.012(2) 0.0335(15) -0.010(2)
O2 0.0573(18) 0.089(2) 0.0555(14) 0.0115(13) 0.0184(13) 0.0173(13)
O3 0.0870(14) 0.0711(12) 0.0882(14) 0.0005(10) 0.0622(12) 0.0137(11)
O1' 0.064(5) 0.016(4) 0.052(5) 0.007(3) 0.043(4) 0.012(3)
O2' 0.064(8) 0.091(8) 0.034(4) 0.014(5) 0.014(5) 0.005(6)
O3' 0.114(9) 0.112(10) 0.105(8) 0.041(7) 0.072(8) 0.063(8)
N1 0.0395(6) 0.0408(7) 0.0428(7) 0.0008(5) 0.0217(5) -0.0019(5)
C1 0.0530(9) 0.0417(8) 0.0461(9) -0.0036(7) 0.0266(7) -0.0084(7)
C2 0.0619(14) 0.0351(11) 0.0559(14) 0.000 0.0316(12) 0.000
C3 0.0645(12) 0.0527(12) 0.0889(16) -0.0095(11) 0.0353(12) -0.0192(9)
C4 0.0359(7) 0.0469(9) 0.0534(9) -0.0049(7) 0.0192(7) -0.0061(6)
C5 0.0500(10) 0.0992(18) 0.0708(13) -0.0035(12) 0.0341(10) 0.0014(11)
C6 0.0541(13) 0.118(2) 0.124(3) -0.021(2) 0.0509(15) 0.0053(14)
C7 0.0405(10) 0.0748(16) 0.143(3) -0.0133(17) 0.0254(14) 0.0064(10)
C8 0.0510(11) 0.0696(15) 0.0965(19) 0.0121(13) 0.0060(12) 0.0054(10)
C9 0.0497(10) 0.0618(12) 0.0623(12) 0.0064(9) 0.0177(9) -0.0003(8)
C10 0.117(4) 0.056(2) 0.082(2) -0.0046(19) 0.048(2) -0.030(2)
C10' 0.112(10) 0.065(9) 0.083(7) 0.008(7) 0.039(7) -0.021(8)

loop_
_atom_type_symbol
_atom_type_description
_atom_type_scat_dispersion_real
_atom_type_scat_dispersion_imag
_atom_type_scat_source
C C 0.0181 0.0091 'International Tables Vol C Tables 4.2.6.8 and 6.1.1.4'
H H 0.0000 0.0000 'International Tables Vol C Tables 4.2.6.8 and 6.1.1.4'
N N 0.0311 0.0180 'International Tables Vol C Tables 4.2.6.8 and 6.1.1.4'
O O 0.0492 0.0322 'International Tables Vol C Tables 4.2.6.8 and 6.1.1.4'
F F 0.0727 0.0534 'International Tables Vol C Tables 4.2.6.8 and 6.1.1.4'
Al Al 0.2130 0.2455 'International Tables Vol C Tables 4.2.6.8 and 6.1.1.4'
S S 0.3331 0.5567 'International Tables Vol C Tables 4.2.6.8 and 6.1.1.4'

loop_
_geom_angle_atom_site_label_1
_geom_angle_atom_site_label_2
_geom_angle_atom_site_label_3
_geom_angle
_geom_angle_site_symmetry_1
_geom_angle_site_symmetry_3
_geom_angle_publ_flag
O3 S1 O2 119.9(2) . . ?
O3 S1 O1 109.0(2) . . ?
O2 S1 O1 113.0(4) . . ?
O3 S1 C10 105.6(2) . . ?
O2 S1 C10 105.0(3) . . ?
O1 S1 C10 102.4(3) . . ?
O1' S1' O2' 116.7(17) . . ?
O1' S1' O3' 97.1(10) . . ?
O2' S1' O3' 125.0(10) . . ?
O1' S1' C10' 104.8(16) . . ?
O2' S1' C10' 105.5(11) . . ?
O3' S1' C10' 105.9(9) . . ?
O1 Al1 O1 100.7(4) 2 . ?
O1 Al1 N1 115.1(3) 2 2 ?
O1 Al1 N1 112.2(2) . 2 ?
O1 Al1 N1 112.2(2) 2 . ?
O1 Al1 N1 115.1(3) . . ?
N1 Al1 N1 102.13(9) 2 . ?
O1 Al1 O1' 6.3(7) 2 2 ?
O1 Al1 O1' 94.9(5) . 2 ?
N1 Al1 O1' 115.6(11) 2 2 ?
N1 Al1 O1' 117.5(7) . 2 ?
N1 Al1 O1' 117.5(7) 2 . ?
N1 Al1 O1' 115.6(11) . . ?
O1' Al1 O1' 89.3(15) 2 . ?
S1 O1 Al1 165.2(4) . . ?
S1' O1' Al1 174.9(15) . . ?
C1 N1 C4 120.56(14) . . ?
C1 N1 Al1 121.59(11) . . ?
C4 N1 Al1 117.84(11) . . ?
N1 C1 C2 122.80(16) . . ?
N1 C1 C3 118.97(17) . . ?
C2 C1 C3 118.23(18) . . ?
C1 C2 C1 129.1(2) 2 . ?
C9 C4 C5 121.07(19) . . ?
C9 C4 N1 119.23(16) . . ?
C5 C4 N1 119.58(18) . . ?
C4 C5 C6 118.8(3) . . ?
C7 C6 C5 120.6(3) . . ?
C8 C7 C6 120.1(2) . . ?
C7 C8 C9 120.5(3) . . ?
C4 C9 C8 119.0(2) . . ?
F1 C10 F3 108.3(5) . . ?
F1 C10 F2 109.5(5) . . ?
F3 C10 F2 109.1(4) . . ?
F1 C10 S1 112.2(3) . . ?
F3 C10 S1 109.4(3) . . ?
F2 C10 S1 108.3(4) . . ?
F3' C10' F2' 112.5(15) . . ?
F3' C10' F1' 110.0(15) . . ?
F2' C10' F1' 107.0(14) . . ?
F3' C10' S1' 113.4(14) . . ?
F2' C10' S1' 112.0(16) . . ?
F1' C10' S1' 101.1(15) . . ?

loop_
_geom_bond_atom_site_label_1
_geom_bond_atom_site_label_2
_geom_bond_distance
_geom_bond_site_symmetry_2
_geom_bond_publ_flag
S1 O3 1.404(2) . ?
S1 O2 1.427(4) . ?
S1 O1 1.481(8) . ?
S1 C10 1.811(4) . ?
S1' O1' 1.23(3) . ?
S1' O2' 1.44(2) . ?
S1' O3' 1.416(13) . ?
S1' C10' 1.75(2) . ?
Al1 O1 1.720(7) 2 ?
Al1 O1 1.720(7) . ?
Al1 N1 1.8263(14) 2 ?
Al1 N1 1.8263(14) . ?
Al1 O1' 1.87(3) 2 ?
Al1 O1' 1.87(3) . ?
F1 C10 1.314(6) . ?
F2 C10 1.328(5) . ?
F3 C10 1.322(6) . ?
F1' C10' 1.335(14) . ?
F2' C10' 1.318(14) . ?
F3' C10' 1.316(14) . ?
N1 C1 1.343(2) . ?
N1 C4 1.443(2) . ?
C1 C2 1.383(2) . ?
C1 C3 1.503(3) . ?
C4 C9 1.378(3) . ?
C4 C5 1.379(3) . ?
C5 C6 1.390(3) . ?
C6 C7 1.371(5) . ?
C7 C8 1.368(5) . ?
C8 C9 1.390(3) . ?
